data_4314989
loop_
_publ_author_name
'Guo-Liang Wang'
'Yue-Jian Lin'
'Heinz Berke'
'Guo-Xin Jin'

_publ_section_title
;
 Two-Step Assembly of Multinuclear Metallacycles with Half-Sandwich Ir,
 Rh, and Ru Fragments for Counteranion Encapsulation
;
_journal_name_full 'Inorganic Chemistry'
_journal_page_first 2193
_journal_page_last 2201
_journal_paper_doi 10.1021/ic902011v
_journal_volume 49
_journal_year 2010
_chemical_formula_sum 'C121 H146 Cl2 F36 N6 O12 P6 Ru6'
_chemical_formula_weight 3423.58
_chemical_name_systematic
; 
 ? 
;
_space_group_IT_number 11
_symmetry_cell_setting monoclinic
_symmetry_space_group_name_Hall '-P 2yb'
_symmetry_space_group_name_H-M 'P 1 21/m 1'
_atom_sites_solution_hydrogens geom
_atom_sites_solution_primary direct
_atom_sites_solution_secondary difmap
_audit_creation_method SHELXL-97
_cell_angle_alpha 90.00
_cell_angle_beta 106.436(14)
_cell_angle_gamma 90.00
_cell_formula_units_Z 2
_cell_length_a 15.338(16)
_cell_length_b 34.43(3)
_cell_length_c 16.281(17)
_cell_measurement_reflns_used 975
_cell_measurement_temperature 293(2)
_cell_measurement_theta_max 27.030
_cell_measurement_theta_min 2.650
_cell_volume 8246(14)
_computing_cell_refinement 'Bruker SMART'
_computing_data_collection 'Bruker SMART'
_computing_data_reduction 'Bruker SHELXTL'
_computing_molecular_graphics 'Bruker SHELXTL'
_computing_publication_material 'Bruker SHELXTL'
_computing_structure_refinement 'SHELXL-97 (Sheldrick, 1997)'
_computing_structure_solution 'SHELXS-97 (Sheldrick, 1990)'
_diffrn_ambient_temperature 293(2)
_diffrn_measured_fraction_theta_full 0.996
_diffrn_measured_fraction_theta_max 0.996
_diffrn_measurement_device_type 'CCD area detector'
_diffrn_measurement_method 'phi and omega scans'
_diffrn_radiation_monochromator graphite
_diffrn_radiation_source 'fine-focus sealed tube'
_diffrn_radiation_type MoK\a
_diffrn_radiation_wavelength 0.71073
_diffrn_reflns_av_R_equivalents 0.0713
_diffrn_reflns_av_sigmaI/netI 0.0823
_diffrn_reflns_limit_h_max 18
_diffrn_reflns_limit_h_min -18
_diffrn_reflns_limit_k_max 32
_diffrn_reflns_limit_k_min -40
_diffrn_reflns_limit_l_max 17
_diffrn_reflns_limit_l_min -19
_diffrn_reflns_number 34114
_diffrn_reflns_theta_full 25.01
_diffrn_reflns_theta_max 25.01
_diffrn_reflns_theta_min 1.30
_diffrn_standards_decay_% 5.80
_exptl_absorpt_coefficient_mu 0.715
_exptl_absorpt_correction_T_max 0.9319
_exptl_absorpt_correction_T_min 0.9003
_exptl_absorpt_correction_type multi-scan
_exptl_absorpt_process_details sadabs
_exptl_crystal_colour orange
_exptl_crystal_density_diffrn 1.379
_exptl_crystal_density_method 'not measured'
_exptl_crystal_description block
_exptl_crystal_F_000 3444
_exptl_crystal_size_max 0.15
_exptl_crystal_size_mid 0.12
_exptl_crystal_size_min 0.10
_refine_diff_density_max 1.219
_refine_diff_density_min -0.840
_refine_diff_density_rms 0.102
_refine_ls_extinction_method none
_refine_ls_goodness_of_fit_ref 0.972
_refine_ls_hydrogen_treatment constr
_refine_ls_matrix_type full
_refine_ls_number_parameters 869
_refine_ls_number_reflns 14758
_refine_ls_number_restraints 7
_refine_ls_restrained_S_all 0.978
_refine_ls_R_factor_all 0.1194
_refine_ls_R_factor_gt 0.0760
_refine_ls_shift/su_max 0.004
_refine_ls_shift/su_mean 0.000
_refine_ls_structure_factor_coef Fsqd
_refine_ls_weighting_details 'calc w=1/[\s^2^(Fo^2^)+(0.1284P)^2^+0.0000P] where P=(Fo^2^+2Fc^2^)/3'
_refine_ls_weighting_scheme calc
_refine_ls_wR_factor_gt 0.2024
_refine_ls_wR_factor_ref 0.2212
_reflns_number_gt 8218
_reflns_number_total 14758
_reflns_threshold_expression >2sigma(I)
_cod_data_source_file ic902011v_si_001_6.cif
_cod_data_source_block compound6
_cod_depositor_comments
;
The following automatic conversions were performed:

'_symmetry_cell_setting' value 'Monoclinic' changed to 'monoclinic'
according to the built-in table from CIF Core dictionary named
'cif_core.dic' version 2.4.1 from 2010-06-29.

Automatic conversion script
Id: cif_fix_values 1646 2011-03-28 12:23:43Z adriana 
;
_cod_original_cell_volume 8247(15)
_cod_database_code 4314989

loop_
_symmetry_equiv_pos_as_xyz
'x, y, z'
'-x, y+1/2, -z'
'-x, -y, -z'
'x, -y-1/2, z'

loop_
_atom_site_label
_atom_site_type_symbol
_atom_site_fract_x
_atom_site_fract_y
_atom_site_fract_z
_atom_site_U_iso_or_equiv
_atom_site_adp_type
_atom_site_occupancy
_atom_site_symmetry_multiplicity
_atom_site_calc_flag
_atom_site_refinement_flags
_atom_site_disorder_assembly
_atom_site_disorder_group
Ru1 Ru 0.78727(4) 0.368960(16) 0.36185(4) 0.0596(2) Uani 1 1 d . . .
Ru2 Ru 0.63075(6) 0.641537(17) 0.23974(5) 0.0949(3) Uani 1 1 d . . .
Ru3 Ru 0.86174(4) 0.574806(19) 0.84582(4) 0.0668(2) Uani 1 1 d . . .
N1 N 0.2782(4) 0.40808(17) 0.1933(4) 0.0621(16) Uani 1 1 d . . .
N2 N 0.7443(4) 0.42699(15) 0.3235(4) 0.0568(15) Uani 1 1 d . . .
N3 N 0.6888(5) 0.62619(17) 0.3695(4) 0.0699(18) Uani 1 1 d . . .
O1 O 0.6917(3) 0.35454(13) 0.2491(3) 0.0644(13) Uani 1 1 d . . .
O2 O 0.6799(3) 0.36844(14) 0.4149(3) 0.0635(13) Uani 1 1 d . . .
O3 O 0.5553(4) 0.59203(14) 0.2347(3) 0.0830(18) Uani 1 1 d . . .
O4 O 0.7338(5) 0.60622(15) 0.2221(4) 0.0911(19) Uani 1 1 d . . .
O5 O 0.8759(3) 0.62280(15) 0.7762(3) 0.0673(14) Uani 1 1 d . . .
O6 O 0.8271(3) 0.54511(15) 0.7315(3) 0.0690(14) Uani 1 1 d . . .
P1 P 0.5000 0.5000 0.5000 0.1126(15) Uani 1 2 d S . .
P2 P 1.0000 0.5000 0.5000 0.1240(18) Uani 1 2 d S . .
P3 P 0.2700(2) 0.58202(14) 0.0148(2) 0.1376(14) Uani 1 1 d D . .
P4 P 0.9056(3) 0.7500 0.4687(4) 0.1118(14) Uani 1 2 d S . .
P5 P 0.3044(7) 0.2500 0.0948(7) 0.240(5) Uani 1 2 d S . .
F1 F 0.4422(6) 0.4825(2) 0.4125(5) 0.172(3) Uani 1 1 d . . .
F2 F 0.5326(5) 0.5343(2) 0.4552(5) 0.157(3) Uani 1 1 d . . .
F3 F 0.5840(5) 0.4762(2) 0.4911(6) 0.179(4) Uani 1 1 d . . .
F4 F 0.9746(9) 0.4810(3) 0.4091(8) 0.236(5) Uani 1 1 d . . .
F5 F 1.0794(6) 0.5228(2) 0.4838(8) 0.212(5) Uani 1 1 d . . .
F6 F 0.9355(5) 0.5359(2) 0.4719(7) 0.186(4) Uani 1 1 d . . .
F7 F 0.2996(13) 0.5387(4) 0.0557(12) 0.202(10) Uiso 0.505(17) 1 d PD A 1
F8 F 0.3598(11) 0.5939(5) 0.0810(13) 0.182(8) Uiso 0.505(17) 1 d PD A 1
F11 F 0.2003(14) 0.5706(7) -0.0715(14) 0.194(9) Uiso 0.505(17) 1 d P A 1
F12 F 0.240(2) 0.6277(5) 0.015(2) 0.312(17) Uiso 0.505(17) 1 d PD A 1
F7' F 0.2169(12) 0.5440(6) -0.0311(12) 0.167(8) Uiso 0.495(17) 1 d P A 2
F8' F 0.3242(16) 0.5750(7) 0.1068(14) 0.193(9) Uiso 0.495(17) 1 d P A 2
F11' F 0.2156(11) 0.6043(6) -0.0704(11) 0.151(7) Uiso 0.495(17) 1 d P A 2
F12' F 0.319(2) 0.6233(6) 0.0101(19) 0.251(12) Uiso 0.495(17) 1 d PD A 2
F9 F 0.3415(9) 0.5751(3) -0.0342(8) 0.239(5) Uiso 1 1 d D A .
F10 F 0.1876(10) 0.5805(4) 0.0558(9) 0.267(6) Uiso 1 1 d D A .
F13 F 0.8075(8) 0.7500 0.4521(12) 0.316(12) Uani 1 2 d S . .
F14 F 1.0093(7) 0.7500 0.4762(9) 0.168(5) Uani 1 2 d S . .
F15 F 0.9134(7) 0.7937(2) 0.4833(9) 0.219(5) Uani 1 1 d . . .
F16 F 0.919(2) 0.7500 0.5639(13) 0.343(14) Uani 1 2 d S . .
F17 F 0.8848(12) 0.7500 0.3776(10) 0.327(13) Uani 1 2 d S . .
F18 F 0.232(2) 0.2500 0.0123(12) 0.49(3) Uani 1 2 d S . .
F19 F 0.3427(16) 0.2142(4) 0.0725(9) 0.331(10) Uani 1 1 d . . .
F20 F 0.3803(13) 0.2500 0.1686(15) 0.325(13) Uani 1 2 d S . .
F21 F 0.2536(12) 0.2205(4) 0.1407(15) 0.329(9) Uani 1 1 d . . .
C1 C 0.5598(6) 0.3537(3) 0.1367(6) 0.097(3) Uani 1 1 d . . .
H1A H 0.6014 0.3590 0.1037 0.146 Uiso 1 1 calc R . .
H1B H 0.5080 0.3705 0.1182 0.146 Uiso 1 1 calc R . .
H1C H 0.5404 0.3272 0.1285 0.146 Uiso 1 1 calc R . .
C2 C 0.6065(5) 0.3608(2) 0.2301(6) 0.065(2) Uani 1 1 d . . .
C3 C 0.5582(4) 0.37258(19) 0.2870(5) 0.0554(17) Uani 1 1 d . . .
C4 C 0.5973(5) 0.37272(19) 0.3763(5) 0.0624(19) Uani 1 1 d . . .
C5 C 0.5383(5) 0.3770(3) 0.4363(6) 0.085(3) Uani 1 1 d . . .
H5A H 0.5671 0.3643 0.4896 0.127 Uiso 1 1 calc R . .
H5B H 0.4801 0.3654 0.4108 0.127 Uiso 1 1 calc R . .
H5C H 0.5305 0.4041 0.4464 0.127 Uiso 1 1 calc R . .
C6 C 0.3439(5) 0.4333(2) 0.2275(5) 0.0628(19) Uani 1 1 d . . .
H6 H 0.3285 0.4592 0.2313 0.075 Uiso 1 1 calc R . .
C7 C 0.4335(4) 0.4227(2) 0.2574(5) 0.066(2) Uani 1 1 d . . .
H7 H 0.4773 0.4414 0.2809 0.079 Uiso 1 1 calc R . .
C8 C 0.4594(4) 0.3838(2) 0.2526(5) 0.0617(19) Uani 1 1 d . . .
C9 C 0.3911(5) 0.3586(2) 0.2171(5) 0.067(2) Uani 1 1 d . . .
H9 H 0.4044 0.3324 0.2126 0.081 Uiso 1 1 calc R . .
C10 C 0.3028(4) 0.3709(2) 0.1879(5) 0.066(2) Uani 1 1 d . . .
H10 H 0.2579 0.3529 0.1632 0.080 Uiso 1 1 calc R . .
C11 C 0.5119(6) 0.5284(2) 0.2398(6) 0.095(3) Uani 1 1 d . . .
H11A H 0.5256 0.5143 0.2928 0.143 Uiso 1 1 calc R . .
H11B H 0.5080 0.5106 0.1934 0.143 Uiso 1 1 calc R . .
H11C H 0.4549 0.5416 0.2309 0.143 Uiso 1 1 calc R . .
C12 C 0.5854(6) 0.5573(2) 0.2432(5) 0.073(2) Uani 1 1 d . . .
C13 C 0.6765(5) 0.54502(19) 0.2516(5) 0.062(2) Uani 1 1 d . . .
C14 C 0.7424(7) 0.5700(2) 0.2371(5) 0.078(2) Uani 1 1 d . . .
C15 C 0.8342(7) 0.5543(3) 0.2376(8) 0.115(4) Uani 1 1 d . . .
H15A H 0.8265 0.5311 0.2036 0.172 Uiso 1 1 calc R . .
H15B H 0.8684 0.5483 0.2954 0.172 Uiso 1 1 calc R . .
H15C H 0.8662 0.5733 0.2143 0.172 Uiso 1 1 calc R . .
C16 C 0.7273(5) 0.45278(19) 0.3791(4) 0.0583(18) Uani 1 1 d . . .
H16 H 0.7318 0.4446 0.4345 0.070 Uiso 1 1 calc R . .
C17 C 0.7038(5) 0.49056(19) 0.3577(5) 0.0626(19) Uani 1 1 d . . .
H17 H 0.6913 0.5074 0.3976 0.075 Uiso 1 1 calc R . .
C18 C 0.6985(5) 0.50381(19) 0.2743(5) 0.0624(19) Uani 1 1 d . . .
C19 C 0.7173(6) 0.4766(2) 0.2188(5) 0.074(2) Uani 1 1 d . . .
H19 H 0.7153 0.4839 0.1633 0.089 Uiso 1 1 calc R . .
C20 C 0.7391(5) 0.4387(2) 0.2454(5) 0.066(2) Uani 1 1 d . . .
H20 H 0.7505 0.4209 0.2067 0.079 Uiso 1 1 calc R . .
C21 C 0.8475(6) 0.6694(3) 0.6661(6) 0.093(3) Uani 1 1 d . . .
H21A H 0.8346 0.6865 0.7076 0.140 Uiso 1 1 calc R . .
H21B H 0.8035 0.6733 0.6116 0.140 Uiso 1 1 calc R . .
H21C H 0.9073 0.6747 0.6612 0.140 Uiso 1 1 calc R . .
C22 C 0.8431(5) 0.6279(2) 0.6942(5) 0.0618(19) Uani 1 1 d . . .
C23 C 0.8079(4) 0.5988(2) 0.6355(5) 0.0627(19) Uani 1 1 d . . .
C24 C 0.8072(4) 0.5579(2) 0.6561(5) 0.0608(19) Uani 1 1 d . . .
C25 C 0.7856(7) 0.5275(3) 0.5901(6) 0.090(3) Uani 1 1 d . . .
H25A H 0.8207 0.5047 0.6113 0.134 Uiso 1 1 calc R . .
H25B H 0.7999 0.5366 0.5397 0.134 Uiso 1 1 calc R . .
H25C H 0.7220 0.5214 0.5763 0.134 Uiso 1 1 calc R . .
C26 C 0.7780(6) 0.6326(3) 0.4094(6) 0.082(2) Uani 1 1 d . . .
H26 H 0.8137 0.6437 0.3779 0.098 Uiso 1 1 calc R . .
C27 C 0.8175(5) 0.6238(2) 0.4920(5) 0.073(2) Uani 1 1 d . . .
H27 H 0.8796 0.6278 0.5149 0.088 Uiso 1 1 calc R . .
C28 C 0.7679(5) 0.6090(2) 0.5433(5) 0.064(2) Uani 1 1 d . . .
C29 C 0.6765(5) 0.6030(2) 0.5042(5) 0.0633(19) Uani 1 1 d . . .
H29 H 0.6396 0.5932 0.5358 0.076 Uiso 1 1 calc R . .
C30 C 0.6399(5) 0.6113(2) 0.4198(5) 0.069(2) Uani 1 1 d . . .
H30 H 0.5784 0.6066 0.3953 0.083 Uiso 1 1 calc R . .
C31 C 0.8851(6) 0.3548(3) 0.4842(7) 0.093(3) Uani 1 1 d . . .
C32 C 0.8594(5) 0.3202(3) 0.4361(8) 0.087(3) Uani 1 1 d . . .
H32 H 0.8370 0.2991 0.4595 0.104 Uiso 1 1 calc R . .
C33 C 0.8682(6) 0.3183(3) 0.3549(8) 0.094(3) Uani 1 1 d . . .
H33 H 0.8516 0.2955 0.3238 0.113 Uiso 1 1 calc R . .
C34 C 0.9012(5) 0.3493(4) 0.3166(7) 0.092(3) Uani 1 1 d . . .
C35 C 0.9248(6) 0.3822(3) 0.3623(8) 0.092(3) Uani 1 1 d . . .
H35 H 0.9460 0.4031 0.3375 0.111 Uiso 1 1 calc R . .
C36 C 0.9184(5) 0.3858(3) 0.4457(8) 0.093(3) Uani 1 1 d . . .
H36 H 0.9362 0.4087 0.4759 0.112 Uiso 1 1 calc R . .
C37 C 0.8697(11) 0.3559(5) 0.5735(9) 0.159(6) Uani 1 1 d . . .
H37 H 0.8273 0.3354 0.5791 0.191 Uiso 1 1 calc R . .
C38 C 0.9651(11) 0.3500(7) 0.6406(10) 0.270(13) Uani 1 1 d . . .
H38A H 1.0047 0.3710 0.6359 0.405 Uiso 1 1 calc R . .
H38B H 0.9908 0.3258 0.6296 0.405 Uiso 1 1 calc R . .
H38C H 0.9579 0.3497 0.6973 0.405 Uiso 1 1 calc R . .
C39 C 0.8431(12) 0.3934(6) 0.6012(10) 0.196(7) Uani 1 1 d . . .
H39A H 0.8966 0.4078 0.6302 0.294 Uiso 1 1 calc R . .
H39B H 0.8066 0.3892 0.6395 0.294 Uiso 1 1 calc R . .
H39C H 0.8088 0.4077 0.5522 0.294 Uiso 1 1 calc R . .
C40 C 0.8984(8) 0.3461(5) 0.2220(10) 0.169(6) Uani 1 1 d . . .
H40A H 0.8871 0.3713 0.1958 0.253 Uiso 1 1 calc R . .
H40B H 0.8507 0.3287 0.1934 0.253 Uiso 1 1 calc R . .
H40C H 0.9556 0.3365 0.2176 0.253 Uiso 1 1 calc R . .
C41 C 0.5091(15) 0.6776(4) 0.2051(13) 0.162(8) Uani 1 1 d . . .
C42 C 0.5758(16) 0.6956(4) 0.2739(12) 0.152(8) Uani 1 1 d . . .
H42 H 0.5651 0.7021 0.3257 0.183 Uiso 1 1 calc R . .
C43 C 0.6523(19) 0.7020(3) 0.2581(11) 0.149(8) Uani 1 1 d . . .
H43 H 0.6965 0.7152 0.2996 0.179 Uiso 1 1 calc R . .
C44 C 0.6740(14) 0.6913(4) 0.1861(16) 0.168(8) Uani 1 1 d . . .
C45 C 0.599(2) 0.6723(5) 0.1194(10) 0.214(16) Uani 1 1 d . . .
H45 H 0.6090 0.6656 0.0675 0.257 Uiso 1 1 calc R . .
C46 C 0.520(2) 0.6647(6) 0.1304(19) 0.223(18) Uani 1 1 d . . .
H46 H 0.4746 0.6514 0.0900 0.268 Uiso 1 1 calc R . .
C47 C 0.4157(17) 0.6682(5) 0.2215(16) 0.219(12) Uani 1 1 d . . .
H47 H 0.3984 0.6417 0.2010 0.263 Uiso 1 1 calc R . .
C48 C 0.4169(16) 0.6702(8) 0.3190(16) 0.293(15) Uani 1 1 d . . .
H48A H 0.4750 0.6616 0.3544 0.440 Uiso 1 1 calc R . .
H48B H 0.3700 0.6537 0.3282 0.440 Uiso 1 1 calc R . .
H48C H 0.4066 0.6964 0.3336 0.440 Uiso 1 1 calc R . .
C49 C 0.3459(17) 0.6960(8) 0.167(2) 0.42(2) Uani 1 1 d . . .
H49A H 0.3295 0.7149 0.2034 0.636 Uiso 1 1 calc R . .
H49B H 0.2928 0.6818 0.1366 0.636 Uiso 1 1 calc R . .
H49C H 0.3713 0.7089 0.1270 0.636 Uiso 1 1 calc R . .
C50 C 0.769(2) 0.6929(4) 0.1697(13) 0.266(13) Uani 1 1 d . . .
H50A H 0.7761 0.7174 0.1443 0.399 Uiso 1 1 calc R . .
H50B H 0.7738 0.6722 0.1317 0.399 Uiso 1 1 calc R . .
H50C H 0.8154 0.6900 0.2231 0.399 Uiso 1 1 calc R . .
C51 C 0.9263(7) 0.5967(3) 0.9746(6) 0.089(3) Uani 1 1 d . . .
C52 C 0.8569(7) 0.5689(4) 0.9776(6) 0.101(3) Uani 1 1 d . . .
H52 H 0.8106 0.5762 1.0010 0.122 Uiso 1 1 calc R . .
C53 C 0.8584(9) 0.5319(4) 0.9463(7) 0.111(4) Uani 1 1 d . . .
H53 H 0.8157 0.5139 0.9533 0.133 Uiso 1 1 calc R . .
C54 C 0.9225(10) 0.5203(3) 0.9041(8) 0.114(4) Uani 1 1 d . . .
C55 C 0.9938(8) 0.5478(4) 0.9020(6) 0.115(4) Uani 1 1 d . . .
H55 H 1.0396 0.5407 0.8779 0.138 Uiso 1 1 calc R . .
C56 C 0.9933(6) 0.5848(4) 0.9362(6) 0.095(3) Uani 1 1 d . . .
H56 H 1.0389 0.6022 0.9337 0.114 Uiso 1 1 calc R . .
C57 C 0.9243(10) 0.6360(5) 1.0143(8) 0.146(5) Uani 1 1 d . . .
H57 H 0.8612 0.6418 1.0125 0.175 Uiso 1 1 calc R . .
C58 C 0.9603(12) 0.6702(4) 0.9695(9) 0.174(6) Uani 1 1 d . . .
H58A H 1.0103 0.6613 0.9499 0.261 Uiso 1 1 calc R . .
H58B H 0.9803 0.6911 1.0095 0.261 Uiso 1 1 calc R . .
H58C H 0.9124 0.6793 0.9216 0.261 Uiso 1 1 calc R . .
C59 C 0.9812(12) 0.6340(4) 1.1099(8) 0.192(8) Uani 1 1 d . . .
H59A H 0.9416 0.6291 1.1450 0.288 Uiso 1 1 calc R . .
H59B H 1.0121 0.6582 1.1263 0.288 Uiso 1 1 calc R . .
H59C H 1.0250 0.6134 1.1173 0.288 Uiso 1 1 calc R . .
C60 C 0.9211(11) 0.4806(3) 0.8582(8) 0.169(7) Uani 1 1 d . . .
H60A H 0.8595 0.4738 0.8287 0.253 Uiso 1 1 calc R . .
H60B H 0.9469 0.4609 0.8999 0.253 Uiso 1 1 calc R . .
H60C H 0.9559 0.4825 0.8178 0.253 Uiso 1 1 calc R . .
C61 C 0.3400(13) 0.2500 0.419(2) 0.233(16) Uani 1 2 d S . .
H61A H 0.3389 0.2500 0.3593 0.280 Uiso 1 2 calc SR . .
H61B H 0.2773 0.2500 0.4210 0.280 Uiso 1 2 calc SR . .
Cl1 Cl 0.3872(4) 0.29101(16) 0.4620(6) 0.280(4) Uani 1 1 d . . .

loop_
_atom_site_aniso_label
_atom_site_aniso_U_11
_atom_site_aniso_U_22
_atom_site_aniso_U_33
_atom_site_aniso_U_23
_atom_site_aniso_U_13
_atom_site_aniso_U_12
Ru1 0.0417(3) 0.0468(3) 0.0852(5) 0.0074(3) 0.0096(3) 0.0079(2)
Ru2 0.1392(7) 0.0430(3) 0.0714(5) 0.0096(3) -0.0208(4) 0.0092(4)
Ru3 0.0452(3) 0.0865(5) 0.0615(4) 0.0188(3) 0.0034(3) 0.0083(3)
N1 0.043(3) 0.061(4) 0.077(4) 0.005(3) 0.008(3) 0.008(3)
N2 0.053(3) 0.049(3) 0.070(4) 0.005(3) 0.019(3) 0.003(3)
N3 0.083(5) 0.058(4) 0.050(4) 0.005(3) -0.010(3) -0.001(3)
O1 0.047(3) 0.062(3) 0.079(3) -0.010(2) 0.010(2) 0.008(2)
O2 0.045(3) 0.068(3) 0.074(3) 0.014(2) 0.011(2) 0.006(2)
O3 0.098(4) 0.051(3) 0.076(4) 0.003(2) -0.016(3) 0.021(3)
O4 0.140(5) 0.053(3) 0.077(4) 0.020(3) 0.024(4) -0.003(3)
O5 0.049(3) 0.083(3) 0.063(3) 0.014(3) 0.005(2) -0.004(2)
O6 0.059(3) 0.078(3) 0.065(3) 0.012(3) 0.011(2) 0.014(3)
P1 0.121(3) 0.108(3) 0.139(4) -0.060(3) 0.086(3) -0.057(3)
P2 0.071(2) 0.088(3) 0.218(6) -0.042(3) 0.049(3) -0.013(2)
P3 0.0787(19) 0.209(4) 0.112(3) -0.002(3) 0.0046(18) -0.016(2)
P4 0.090(3) 0.091(3) 0.139(4) 0.000 0.006(3) 0.000
P5 0.242(8) 0.068(3) 0.295(10) 0.000 -0.110(8) 0.000
F1 0.197(7) 0.191(7) 0.160(6) -0.091(6) 0.103(6) -0.099(6)
F2 0.198(7) 0.148(6) 0.152(6) -0.033(5) 0.091(5) -0.080(5)
F3 0.154(6) 0.159(6) 0.264(10) -0.095(7) 0.122(7) -0.036(5)
F4 0.320(15) 0.186(9) 0.233(11) -0.078(8) 0.128(11) -0.066(9)
F5 0.158(7) 0.115(5) 0.419(15) -0.078(7) 0.174(9) -0.038(5)
F6 0.133(6) 0.140(6) 0.296(12) 0.029(7) 0.080(7) 0.033(5)
F13 0.091(8) 0.63(4) 0.222(16) 0.000 0.042(10) 0.000
F14 0.103(7) 0.151(9) 0.230(13) 0.000 0.016(7) 0.000
F15 0.235(10) 0.118(6) 0.320(14) -0.023(7) 0.102(9) 0.025(6)
F16 0.59(4) 0.23(2) 0.200(18) 0.000 0.10(2) 0.000
F17 0.212(16) 0.62(4) 0.128(12) 0.000 0.014(11) 0.000
F18 0.84(6) 0.165(14) 0.216(18) 0.000 -0.25(3) 0.000
F19 0.53(3) 0.190(12) 0.222(13) -0.015(9) 0.015(16) 0.096(14)
F20 0.208(16) 0.34(3) 0.32(2) 0.000 -0.104(17) 0.000
F21 0.346(19) 0.145(10) 0.49(3) 0.019(13) 0.106(19) 0.006(11)
C1 0.061(5) 0.147(9) 0.077(6) -0.011(6) 0.009(5) 0.020(5)
C2 0.049(4) 0.059(4) 0.090(6) -0.010(4) 0.025(4) -0.001(3)
C3 0.045(4) 0.053(4) 0.066(5) 0.000(3) 0.014(3) -0.001(3)
C4 0.060(4) 0.049(4) 0.072(5) 0.006(3) 0.007(4) -0.004(3)
C5 0.059(5) 0.116(7) 0.088(6) 0.012(5) 0.034(5) 0.007(5)
C6 0.049(4) 0.052(4) 0.086(5) 0.000(4) 0.018(4) -0.001(3)
C7 0.040(4) 0.053(4) 0.101(6) -0.003(4) 0.013(4) -0.005(3)
C8 0.045(4) 0.059(4) 0.078(5) -0.001(4) 0.012(4) 0.001(3)
C9 0.051(4) 0.053(4) 0.092(6) -0.005(4) 0.011(4) -0.005(3)
C10 0.037(4) 0.074(5) 0.078(5) -0.008(4) 0.000(3) -0.008(3)
C11 0.089(6) 0.067(5) 0.118(8) -0.002(5) 0.009(6) 0.008(5)
C12 0.098(6) 0.048(4) 0.062(5) -0.006(3) 0.002(4) -0.005(4)
C13 0.070(5) 0.045(4) 0.062(4) 0.001(3) 0.004(4) 0.014(4)
C14 0.109(7) 0.056(5) 0.063(5) 0.009(4) 0.014(5) 0.002(5)
C15 0.113(8) 0.086(7) 0.162(11) 0.039(7) 0.067(8) -0.006(6)
C16 0.072(5) 0.050(4) 0.053(4) 0.006(3) 0.016(4) 0.013(3)
C17 0.079(5) 0.046(4) 0.061(5) -0.004(3) 0.016(4) 0.004(3)
C18 0.072(5) 0.047(4) 0.064(5) 0.000(3) 0.011(4) 0.012(3)
C19 0.098(6) 0.068(5) 0.064(5) 0.014(4) 0.035(4) 0.015(4)
C20 0.089(6) 0.051(4) 0.067(5) 0.005(4) 0.036(4) 0.021(4)
C21 0.090(6) 0.093(6) 0.085(6) 0.022(5) 0.006(5) -0.010(5)
C22 0.047(4) 0.066(4) 0.066(5) 0.013(4) 0.007(4) -0.002(3)
C23 0.044(4) 0.075(5) 0.066(5) 0.008(4) 0.010(3) 0.003(3)
C24 0.046(4) 0.075(5) 0.060(5) 0.012(4) 0.012(3) 0.017(3)
C25 0.106(7) 0.093(6) 0.074(6) 0.009(5) 0.032(5) 0.020(5)
C26 0.078(6) 0.096(6) 0.070(6) 0.015(5) 0.019(5) -0.009(5)
C27 0.047(4) 0.103(6) 0.065(5) 0.014(4) 0.008(4) -0.010(4)
C28 0.057(4) 0.071(5) 0.061(5) 0.019(4) 0.010(4) 0.007(4)
C29 0.047(4) 0.073(5) 0.072(5) 0.006(4) 0.020(4) 0.006(3)
C30 0.054(4) 0.076(5) 0.071(5) 0.007(4) 0.007(4) 0.006(4)
C31 0.062(5) 0.085(6) 0.110(8) 0.019(6) -0.011(5) 0.029(5)
C32 0.055(5) 0.065(5) 0.132(9) 0.031(6) 0.014(5) 0.015(4)
C33 0.063(5) 0.073(6) 0.133(10) -0.018(6) 0.008(6) 0.034(5)
C34 0.042(4) 0.127(9) 0.102(8) -0.007(7) 0.013(5) 0.024(5)
C35 0.056(5) 0.094(7) 0.124(9) 0.015(7) 0.021(6) 0.003(5)
C36 0.043(4) 0.080(6) 0.127(9) -0.009(6) -0.024(5) 0.009(4)
C37 0.181(14) 0.175(14) 0.095(9) 0.010(9) -0.006(9) 0.091(11)
C38 0.171(15) 0.49(3) 0.113(12) -0.014(16) -0.024(11) 0.183(19)
C39 0.202(17) 0.24(2) 0.119(12) 0.024(13) 0.002(11) 0.003(15)
C40 0.100(9) 0.244(17) 0.160(14) 0.019(12) 0.033(9) 0.054(10)
C41 0.198(18) 0.071(8) 0.150(14) 0.020(9) -0.063(14) 0.061(10)
C42 0.26(2) 0.065(8) 0.133(14) 0.021(8) 0.051(17) 0.059(12)
C43 0.28(3) 0.044(6) 0.100(12) 0.015(6) 0.015(14) 0.008(10)
C44 0.23(2) 0.075(9) 0.21(2) 0.107(13) 0.086(19) 0.033(11)
C45 0.41(4) 0.061(8) 0.070(8) 0.036(6) -0.092(18) 0.008(15)
C46 0.29(3) 0.082(12) 0.19(2) 0.030(12) -0.11(2) 0.011(15)
C47 0.187(18) 0.151(15) 0.23(2) 0.018(14) -0.080(18) 0.064(14)
C48 0.29(3) 0.36(3) 0.25(3) 0.14(3) 0.09(2) 0.20(3)
C49 0.28(3) 0.32(3) 0.65(6) 0.22(4) 0.09(3) 0.24(3)
C50 0.49(4) 0.092(10) 0.22(2) 0.089(12) 0.11(2) -0.032(17)
C51 0.081(6) 0.113(8) 0.056(5) 0.017(5) -0.007(5) 0.004(6)
C52 0.088(7) 0.149(10) 0.061(6) 0.043(6) 0.011(5) -0.006(7)
C53 0.111(9) 0.128(10) 0.085(8) 0.051(7) 0.014(7) -0.005(8)
C54 0.117(9) 0.099(8) 0.091(8) 0.043(6) -0.029(7) 0.015(8)
C55 0.087(7) 0.155(11) 0.079(7) 0.008(7) -0.014(6) 0.074(8)
C56 0.058(5) 0.144(10) 0.067(6) 0.026(6) -0.010(5) 0.009(6)
C57 0.149(12) 0.182(14) 0.078(8) -0.013(8) -0.016(7) -0.005(10)
C58 0.236(18) 0.146(13) 0.118(11) -0.028(10) 0.013(11) -0.005(12)
C59 0.248(19) 0.202(16) 0.087(9) -0.022(9) -0.015(11) -0.011(13)
C60 0.235(16) 0.090(8) 0.131(10) 0.015(7) -0.029(10) 0.035(9)
C61 0.110(14) 0.071(11) 0.51(5) 0.000 0.08(2) 0.000
Cl1 0.189(5) 0.179(5) 0.446(11) -0.057(6) 0.046(6) -0.036(4)

loop_
_atom_type_symbol
_atom_type_description
_atom_type_scat_dispersion_real
_atom_type_scat_dispersion_imag
_atom_type_scat_source
C C 0.0033 0.0016 'International Tables Vol C Tables 4.2.6.8 and 6.1.1.4'
H H 0.0000 0.0000 'International Tables Vol C Tables 4.2.6.8 and 6.1.1.4'
N N 0.0061 0.0033 'International Tables Vol C Tables 4.2.6.8 and 6.1.1.4'
O O 0.0106 0.0060 'International Tables Vol C Tables 4.2.6.8 and 6.1.1.4'
F F 0.0171 0.0103 'International Tables Vol C Tables 4.2.6.8 and 6.1.1.4'
P P 0.1023 0.0942 'International Tables Vol C Tables 4.2.6.8 and 6.1.1.4'
Ru Ru -1.2594 0.8363 'International Tables Vol C Tables 4.2.6.8 and 6.1.1.4'
Cl Cl 0.1484 0.1585 'International Tables Vol C Tables 4.2.6.8 and 6.1.1.4'

loop_
_geom_angle_atom_site_label_1
_geom_angle_atom_site_label_2
_geom_angle_atom_site_label_3
_geom_angle
_geom_angle_site_symmetry_1
_geom_angle_site_symmetry_3
_geom_angle_publ_flag
O1 Ru1 O2 85.4(2) . . ?
O1 Ru1 N2 83.2(2) . . ?
O2 Ru1 N2 85.1(2) . . ?
O1 Ru1 C35 120.2(4) . . ?
O2 Ru1 C35 153.6(4) . . ?
N2 Ru1 C35 91.4(3) . . ?
O1 Ru1 C33 91.9(3) . . ?
O2 Ru1 C33 123.6(4) . . ?
N2 Ru1 C33 150.6(4) . . ?
C35 Ru1 C33 66.1(4) . . ?
O1 Ru1 C36 157.8(4) . . ?
O2 Ru1 C36 116.5(4) . . ?
N2 Ru1 C36 95.1(3) . . ?
C35 Ru1 C36 37.7(4) . . ?
C33 Ru1 C36 78.7(4) . . ?
O1 Ru1 C32 115.5(3) . . ?
O2 Ru1 C32 95.8(3) . . ?
N2 Ru1 C32 161.3(3) . . ?
C35 Ru1 C32 79.5(4) . . ?
C33 Ru1 C32 36.7(4) . . ?
C36 Ru1 C32 67.7(4) . . ?
O1 Ru1 C31 153.1(3) . . ?
O2 Ru1 C31 92.3(3) . . ?
N2 Ru1 C31 123.3(3) . . ?
C35 Ru1 C31 67.9(4) . . ?
C33 Ru1 C31 67.1(4) . . ?
C36 Ru1 C31 37.6(4) . . ?
C32 Ru1 C31 38.0(3) . . ?
O1 Ru1 C34 93.4(3) . . ?
O2 Ru1 C34 161.1(4) . . ?
N2 Ru1 C34 113.6(4) . . ?
C35 Ru1 C34 36.1(4) . . ?
C33 Ru1 C34 37.5(4) . . ?
C36 Ru1 C34 66.9(4) . . ?
C32 Ru1 C34 67.6(4) . . ?
C31 Ru1 C34 80.2(4) . . ?
O3 Ru2 O4 87.2(2) . . ?
O3 Ru2 C44 153.9(7) . . ?
O4 Ru2 C44 94.4(6) . . ?
O3 Ru2 N3 84.6(2) . . ?
O4 Ru2 N3 82.5(3) . . ?
C44 Ru2 N3 121.5(7) . . ?
O3 Ru2 C43 152.6(8) . . ?
O4 Ru2 C43 120.1(8) . . ?
C44 Ru2 C43 37.4(6) . . ?
N3 Ru2 C43 95.8(5) . . ?
O3 Ru2 C45 113.0(6) . . ?
O4 Ru2 C45 98.5(9) . . ?
C44 Ru2 C45 40.9(7) . . ?
N3 Ru2 C45 162.4(6) . . ?
C43 Ru2 C45 68.4(6) . . ?
O3 Ru2 C41 91.8(6) . . ?
O4 Ru2 C41 158.0(6) . . ?
C44 Ru2 C41 77.1(8) . . ?
N3 Ru2 C41 119.3(7) . . ?
C43 Ru2 C41 64.1(8) . . ?
C45 Ru2 C41 61.8(11) . . ?
O3 Ru2 C42 117.8(7) . . ?
O4 Ru2 C42 154.1(7) . . ?
C44 Ru2 C42 66.6(7) . . ?
N3 Ru2 C42 92.4(5) . . ?
C43 Ru2 C42 34.9(6) . . ?
C45 Ru2 C42 78.9(8) . . ?
C41 Ru2 C42 38.3(6) . . ?
O3 Ru2 C46 88.3(7) . . ?
O4 Ru2 C46 122.4(10) . . ?
C44 Ru2 C46 68.8(8) . . ?
N3 Ru2 C46 153.7(11) . . ?
C43 Ru2 C46 79.3(8) . . ?
C45 Ru2 C46 34.4(10) . . ?
C41 Ru2 C46 35.6(9) . . ?
C42 Ru2 C46 68.7(10) . . ?
O5 Ru3 O6 86.6(2) . . ?
O5 Ru3 N1 82.4(2) . 3_666 ?
O6 Ru3 N1 83.5(2) . 3_666 ?
O5 Ru3 C56 91.4(3) . . ?
O6 Ru3 C56 130.3(4) . . ?
N1 Ru3 C56 145.4(4) 3_666 . ?
O5 Ru3 C52 131.1(4) . . ?
O6 Ru3 C52 140.7(4) . . ?
N1 Ru3 C52 90.5(3) 3_666 . ?
C56 Ru3 C52 68.2(4) . . ?
O5 Ru3 C55 110.1(4) . . ?
O6 Ru3 C55 98.0(3) . . ?
N1 Ru3 C55 167.4(4) 3_666 . ?
C56 Ru3 C55 37.3(4) . . ?
C52 Ru3 C55 80.4(4) . . ?
O5 Ru3 C51 99.3(3) . . ?
O6 Ru3 C51 166.2(3) . . ?
N1 Ru3 C51 109.5(3) 3_666 . ?
C56 Ru3 C51 37.8(4) . . ?
C52 Ru3 C51 38.6(4) . . ?
C55 Ru3 C51 68.3(4) . . ?
O5 Ru3 C54 146.3(5) . . ?
O6 Ru3 C54 86.3(4) . . ?
N1 Ru3 C54 129.3(5) 3_666 . ?
C56 Ru3 C54 68.9(4) . . ?
C52 Ru3 C54 67.8(5) . . ?
C55 Ru3 C54 38.9(4) . . ?
C51 Ru3 C54 81.9(4) . . ?
O5 Ru3 C53 166.9(4) . . ?
O6 Ru3 C53 106.4(4) . . ?
N1 Ru3 C53 99.9(4) 3_666 . ?
C56 Ru3 C53 79.4(4) . . ?
C52 Ru3 C53 36.5(4) . . ?
C55 Ru3 C53 67.6(5) . . ?
C51 Ru3 C53 67.7(4) . . ?
C54 Ru3 C53 37.3(4) . . ?
C6 N1 C10 117.1(6) . . ?
C6 N1 Ru3 121.6(5) . 3_666 ?
C10 N1 Ru3 121.2(4) . 3_666 ?
C20 N2 C16 118.6(6) . . ?
C20 N2 Ru1 119.8(5) . . ?
C16 N2 Ru1 121.5(5) . . ?
C30 N3 C26 115.4(6) . . ?
C30 N3 Ru2 123.3(5) . . ?
C26 N3 Ru2 121.3(6) . . ?
C2 O1 Ru1 126.8(5) . . ?
C4 O2 Ru1 127.0(5) . . ?
C12 O3 Ru2 126.3(6) . . ?
C14 O4 Ru2 126.1(6) . . ?
C22 O5 Ru3 127.3(5) . . ?
C24 O6 Ru3 129.6(5) . . ?
F2 P1 F2 180.0(3) . 3_666 ?
F2 P1 F3 91.6(5) . 3_666 ?
F2 P1 F3 88.4(5) 3_666 3_666 ?
F2 P1 F3 88.4(5) . . ?
F2 P1 F3 91.6(5) 3_666 . ?
F3 P1 F3 180.0(7) 3_666 . ?
F2 P1 F1 87.8(4) . 3_666 ?
F2 P1 F1 92.2(4) 3_666 3_666 ?
F3 P1 F1 89.1(4) 3_666 3_666 ?
F3 P1 F1 90.9(4) . 3_666 ?
F2 P1 F1 92.2(4) . . ?
F2 P1 F1 87.8(4) 3_666 . ?
F3 P1 F1 90.9(4) 3_666 . ?
F3 P1 F1 89.1(4) . . ?
F1 P1 F1 180.0(6) 3_666 . ?
F5 P2 F5 180.0(5) . 3_766 ?
F5 P2 F4 87.2(6) . 3_766 ?
F5 P2 F4 92.8(6) 3_766 3_766 ?
F5 P2 F4 92.8(6) . . ?
F5 P2 F4 87.2(6) 3_766 . ?
F4 P2 F4 180.0(7) 3_766 . ?
F5 P2 F6 90.7(5) . . ?
F5 P2 F6 89.3(5) 3_766 . ?
F4 P2 F6 85.1(6) 3_766 . ?
F4 P2 F6 94.9(6) . . ?
F5 P2 F6 89.3(5) . 3_766 ?
F5 P2 F6 90.7(5) 3_766 3_766 ?
F4 P2 F6 94.9(6) 3_766 3_766 ?
F4 P2 F6 85.1(6) . 3_766 ?
F6 P2 F6 180.0(4) . 3_766 ?
F8' P3 F8 38.7(9) . . ?
F8' P3 F9 102.4(10) . . ?
F8 P3 F9 77.2(9) . . ?
F8' P3 F11 153.9(14) . . ?
F8 P3 F11 161.0(12) . . ?
F9 P3 F11 84.3(9) . . ?
F8' P3 F10 81.9(10) . . ?
F8 P3 F10 112.0(10) . . ?
F9 P3 F10 167.6(7) . . ?
F11 P3 F10 86.9(9) . . ?
F8' P3 F11' 160.3(11) . . ?
F8 P3 F11' 128.4(11) . . ?
F9 P3 F11' 84.2(8) . . ?
F11 P3 F11' 44.0(9) . . ?
F10 P3 F11' 95.6(8) . . ?
F8' P3 F7' 113.2(12) . . ?
F8 P3 F7' 140.7(10) . . ?
F9 P3 F7' 88.5(8) . . ?
F11 P3 F7' 41.2(8) . . ?
F10 P3 F7' 79.1(8) . . ?
F11' P3 F7' 85.2(9) . . ?
F8' P3 F12' 93.2(13) . . ?
F8 P3 F12' 57.8(11) . . ?
F9 P3 F12' 73.0(11) . . ?
F11 P3 F12' 112.8(14) . . ?
F10 P3 F12' 118.8(12) . . ?
F11' P3 F12' 70.8(12) . . ?
F7' P3 F12' 150.7(13) . . ?
F8' P3 F12 103.3(15) . . ?
F8 P3 F12 86.7(14) . . ?
F9 P3 F12 113.0(11) . . ?
F11 P3 F12 96.9(15) . . ?
F10 P3 F12 76.8(9) . . ?
F11' P3 F12 57.4(12) . . ?
F7' P3 F12 132.3(13) . . ?
F12' P3 F12 44.9(12) . . ?
F8' P3 F7 56.2(9) . . ?
F8 P3 F7 82.5(8) . . ?
F9 P3 F7 85.1(7) . . ?
F11 P3 F7 100.1(11) . . ?
F10 P3 F7 87.8(8) . . ?
F11' P3 F7 143.4(10) . . ?
F7' P3 F7 59.7(9) . . ?
F12' P3 F7 137.7(12) . . ?
F12 P3 F7 156.3(14) . . ?
F17 P4 F13 83.7(10) . . ?
F17 P4 F16 175.1(15) . . ?
F13 P4 F16 91.4(14) . . ?
F17 P4 F15 98.5(6) . . ?
F13 P4 F15 93.5(5) . . ?
F16 P4 F15 81.8(6) . . ?
F17 P4 F15 98.5(6) . 4_575 ?
F13 P4 F15 93.5(5) . 4_575 ?
F16 P4 F15 81.8(6) . 4_575 ?
F15 P4 F15 162.3(11) . 4_575 ?
F17 P4 F14 90.4(10) . . ?
F13 P4 F14 174.1(10) . . ?
F16 P4 F14 94.5(12) . . ?
F15 P4 F14 87.4(4) . . ?
F15 P4 F14 87.4(4) 4_575 . ?
F20 P5 F19 85.3(9) . 4_565 ?
F20 P5 F19 85.3(9) . . ?
F19 P5 F19 116(2) 4_565 . ?
F20 P5 F18 174(2) . . ?
F19 P5 F18 91.6(11) 4_565 . ?
F19 P5 F18 91.6(11) . . ?
F20 P5 F21 89.8(12) . 4_565 ?
F19 P5 F21 82.1(9) 4_565 4_565 ?
F19 P5 F21 160.9(18) . 4_565 ?
F18 P5 F21 94.8(15) . 4_565 ?
F20 P5 F21 89.8(12) . . ?
F19 P5 F21 160.9(18) 4_565 . ?
F19 P5 F21 82.1(9) . . ?
F18 P5 F21 94.8(15) . . ?
F21 P5 F21 79.5(17) 4_565 . ?
O1 C2 C3 125.9(7) . . ?
O1 C2 C1 112.3(7) . . ?
C3 C2 C1 121.7(6) . . ?
C2 C3 C4 122.3(6) . . ?
C2 C3 C8 119.5(7) . . ?
C4 C3 C8 118.1(7) . . ?
O2 C4 C3 126.3(8) . . ?
O2 C4 C5 113.0(7) . . ?
C3 C4 C5 120.7(7) . . ?
N1 C6 C7 122.8(6) . . ?
C6 C7 C8 120.2(6) . . ?
C9 C8 C7 115.9(6) . . ?
C9 C8 C3 124.6(6) . . ?
C7 C8 C3 119.5(6) . . ?
C8 C9 C10 121.1(7) . . ?
N1 C10 C9 122.8(6) . . ?
O3 C12 C13 127.2(7) . . ?
O3 C12 C11 112.0(8) . . ?
C13 C12 C11 120.8(7) . . ?
C14 C13 C12 122.3(7) . . ?
C14 C13 C18 120.5(7) . . ?
C12 C13 C18 117.1(7) . . ?
O4 C14 C13 126.7(9) . . ?
O4 C14 C15 113.6(8) . . ?
C13 C14 C15 119.8(7) . . ?
N2 C16 C17 122.9(7) . . ?
C16 C17 C18 119.4(7) . . ?
C19 C18 C17 116.2(6) . . ?
C19 C18 C13 123.9(7) . . ?
C17 C18 C13 119.8(7) . . ?
C20 C19 C18 120.6(7) . . ?
N2 C20 C19 122.2(7) . . ?
O5 C22 C23 125.0(7) . . ?
O5 C22 C21 113.7(7) . . ?
C23 C22 C21 121.3(7) . . ?
C22 C23 C24 124.9(7) . . ?
C22 C23 C28 119.4(7) . . ?
C24 C23 C28 115.8(7) . . ?
O6 C24 C23 123.5(7) . . ?
O6 C24 C25 113.9(7) . . ?
C23 C24 C25 122.6(7) . . ?
C27 C26 N3 123.3(8) . . ?
C26 C27 C28 121.4(7) . . ?
C27 C28 C29 115.9(7) . . ?
C27 C28 C23 123.8(6) . . ?
C29 C28 C23 120.2(7) . . ?
C30 C29 C28 120.6(8) . . ?
N3 C30 C29 123.3(7) . . ?
C36 C31 C32 118.1(11) . . ?
C36 C31 C37 125.3(12) . . ?
C32 C31 C37 116.6(12) . . ?
C36 C31 Ru1 70.5(5) . . ?
C32 C31 Ru1 70.9(5) . . ?
C37 C31 Ru1 127.4(7) . . ?
C33 C32 C31 119.0(9) . . ?
C33 C32 Ru1 70.9(5) . . ?
C31 C32 Ru1 71.1(5) . . ?
C32 C33 C34 122.8(9) . . ?
C32 C33 Ru1 72.3(5) . . ?
C34 C33 Ru1 72.2(5) . . ?
C35 C34 C33 117.9(11) . . ?
C35 C34 C40 122.8(13) . . ?
C33 C34 C40 118.9(12) . . ?
C35 C34 Ru1 70.6(6) . . ?
C33 C34 Ru1 70.2(5) . . ?
C40 C34 Ru1 124.2(6) . . ?
C34 C35 C36 122.1(10) . . ?
C34 C35 Ru1 73.2(6) . . ?
C36 C35 Ru1 71.6(5) . . ?
C35 C36 C31 120.1(9) . . ?
C35 C36 Ru1 70.8(5) . . ?
C31 C36 Ru1 71.9(5) . . ?
C39 C37 C31 116.3(13) . . ?
C39 C37 C38 100.6(13) . . ?
C31 C37 C38 107.0(13) . . ?
C46 C41 C42 127(3) . . ?
C46 C41 C47 116(2) . . ?
C42 C41 C47 116(2) . . ?
C46 C41 Ru2 74.4(13) . . ?
C42 C41 Ru2 70.9(8) . . ?
C47 C41 Ru2 126.5(10) . . ?
C43 C42 C41 114(2) . . ?
C43 C42 Ru2 69.9(10) . . ?
C41 C42 Ru2 70.8(9) . . ?
C42 C43 C44 126(2) . . ?
C42 C43 Ru2 75.2(11) . . ?
C44 C43 Ru2 71.1(8) . . ?
C43 C44 C45 115(2) . . ?
C43 C44 C50 128(3) . . ?
C45 C44 C50 117(3) . . ?
C43 C44 Ru2 71.5(8) . . ?
C45 C44 Ru2 71.2(8) . . ?
C50 C44 Ru2 121.2(9) . . ?
C46 C45 C44 123(3) . . ?
C46 C45 Ru2 75.9(15) . . ?
C44 C45 Ru2 67.9(7) . . ?
C45 C46 C41 114(3) . . ?
C45 C46 Ru2 69.7(11) . . ?
C41 C46 Ru2 70.0(12) . . ?
C49 C47 C41 107(2) . . ?
C49 C47 C48 111(2) . . ?
C41 C47 C48 114.3(19) . . ?
C56 C51 C52 117.3(11) . . ?
C56 C51 C57 124.1(11) . . ?
C52 C51 C57 118.6(12) . . ?
C56 C51 Ru3 70.2(5) . . ?
C52 C51 Ru3 70.4(5) . . ?
C57 C51 Ru3 131.7(7) . . ?
C53 C52 C51 120.9(12) . . ?
C53 C52 Ru3 73.3(7) . . ?
C51 C52 Ru3 71.0(5) . . ?
C52 C53 C54 121.9(12) . . ?
C52 C53 Ru3 70.2(6) . . ?
C54 C53 Ru3 70.3(6) . . ?
C53 C54 C55 117.5(12) . . ?
C53 C54 C60 124.5(14) . . ?
C55 C54 C60 118.1(15) . . ?
C53 C54 Ru3 72.5(6) . . ?
C55 C54 Ru3 70.3(5) . . ?
C60 C54 Ru3 126.8(7) . . ?
C56 C55 C54 119.9(12) . . ?
C56 C55 Ru3 70.7(5) . . ?
C54 C55 Ru3 70.8(5) . . ?
C55 C56 C51 122.2(11) . . ?
C55 C56 Ru3 72.0(5) . . ?
C51 C56 Ru3 72.0(5) . . ?
C51 C57 C59 108.5(11) . . ?
C51 C57 C58 115.1(12) . . ?
C59 C57 C58 109.1(12) . . ?
Cl1 C61 Cl1 117.8(16) . 4_565 ?

loop_
_geom_bond_atom_site_label_1
_geom_bond_atom_site_label_2
_geom_bond_distance
_geom_bond_site_symmetry_2
_geom_bond_publ_flag
Ru1 O1 2.060(5) . ?
Ru1 O2 2.065(5) . ?
Ru1 N2 2.141(6) . ?
Ru1 C35 2.155(9) . ?
Ru1 C33 2.162(8) . ?
Ru1 C36 2.166(8) . ?
Ru1 C32 2.179(8) . ?
Ru1 C31 2.183(9) . ?
Ru1 C34 2.187(9) . ?
Ru2 O3 2.049(6) . ?
Ru2 O4 2.078(7) . ?
Ru2 C44 2.112(13) . ?
Ru2 N3 2.115(6) . ?
Ru2 C43 2.117(13) . ?
Ru2 C45 2.159(13) . ?
Ru2 C41 2.179(16) . ?
Ru2 C42 2.180(15) . ?
Ru2 C46 2.233(19) . ?
Ru3 O5 2.049(5) . ?
Ru3 O6 2.057(5) . ?
Ru3 N1 2.142(6) 3_666 ?
Ru3 C56 2.163(8) . ?
Ru3 C52 2.177(10) . ?
Ru3 C55 2.180(8) . ?
Ru3 C51 2.185(9) . ?
Ru3 C54 2.188(9) . ?
Ru3 C53 2.217(10) . ?
N1 C6 1.326(8) . ?
N1 C10 1.343(9) . ?
N1 Ru3 2.142(6) 3_666 ?
N2 C20 1.315(9) . ?
N2 C16 1.345(9) . ?
N3 C30 1.355(10) . ?
N3 C26 1.357(10) . ?
O1 C2 1.274(8) . ?
O2 C4 1.253(8) . ?
O3 C12 1.274(9) . ?
O4 C14 1.270(9) . ?
O5 C22 1.300(9) . ?
O6 C24 1.259(8) . ?
P1 F2 1.543(7) . ?
P1 F2 1.543(7) 3_666 ?
P1 F3 1.568(8) 3_666 ?
P1 F3 1.568(8) . ?
P1 F1 1.568(7) 3_666 ?
P1 F1 1.568(7) . ?
P2 F5 1.533(8) . ?
P2 F5 1.533(8) 3_766 ?
P2 F4 1.563(11) 3_766 ?
P2 F4 1.563(11) . ?
P2 F6 1.569(8) . ?
P2 F6 1.569(8) 3_766 ?
P3 F8' 1.51(2) . ?
P3 F8 1.545(14) . ?
P3 F9 1.546(13) . ?
P3 F11 1.56(2) . ?
P3 F10 1.589(16) . ?
P3 F11' 1.598(17) . ?
P3 F7' 1.611(19) . ?
P3 F12' 1.617(17) . ?
P3 F12 1.641(18) . ?
P3 F7 1.645(14) . ?
P4 F17 1.425(16) . ?
P4 F13 1.452(13) . ?
P4 F16 1.51(2) . ?
P4 F15 1.523(9) . ?
P4 F15 1.523(9) 4_575 ?
P4 F14 1.559(11) . ?
P5 F20 1.416(16) . ?
P5 F19 1.454(17) 4_565 ?
P5 F19 1.454(17) . ?
P5 F18 1.483(17) . ?
P5 F21 1.59(2) 4_565 ?
P5 F21 1.59(2) . ?
C1 C2 1.506(11) . ?
C2 C3 1.400(11) . ?
C3 C4 1.407(10) . ?
C3 C8 1.510(9) . ?
C4 C5 1.514(11) . ?
C6 C7 1.370(9) . ?
C7 C8 1.406(10) . ?
C8 C9 1.357(9) . ?
C9 C10 1.370(9) . ?
C11 C12 1.495(12) . ?
C12 C13 1.429(11) . ?
C13 C14 1.396(11) . ?
C13 C18 1.481(9) . ?
C14 C15 1.507(13) . ?
C16 C17 1.369(9) . ?
C17 C18 1.412(10) . ?
C18 C19 1.388(10) . ?
C19 C20 1.387(10) . ?
C21 C22 1.508(11) . ?
C22 C23 1.384(10) . ?
C23 C24 1.445(10) . ?
C23 C28 1.494(10) . ?
C24 C25 1.470(11) . ?
C26 C27 1.344(11) . ?
C27 C28 1.378(11) . ?
C28 C29 1.381(10) . ?
C29 C30 1.360(10) . ?
C31 C36 1.402(14) . ?
C31 C32 1.421(13) . ?
C31 C37 1.538(18) . ?
C32 C33 1.368(14) . ?
C33 C34 1.400(15) . ?
C34 C35 1.347(14) . ?
C34 C40 1.532(17) . ?
C35 C36 1.395(14) . ?
C37 C39 1.46(2) . ?
C37 C38 1.572(17) . ?
C41 C46 1.35(3) . ?
C41 C42 1.43(2) . ?
C41 C47 1.56(3) . ?
C42 C43 1.29(2) . ?
C43 C44 1.36(2) . ?
C44 C45 1.49(3) . ?
C44 C50 1.55(3) . ?
C45 C46 1.30(4) . ?
C47 C49 1.52(2) . ?
C47 C48 1.58(3) . ?
C51 C56 1.408(14) . ?
C51 C52 1.442(14) . ?
C51 C57 1.502(16) . ?
C52 C53 1.378(16) . ?
C53 C54 1.407(17) . ?
C54 C55 1.455(17) . ?
C54 C60 1.557(16) . ?
C55 C56 1.389(15) . ?
C57 C59 1.555(15) . ?
C57 C58 1.567(19) . ?
C61 Cl1 1.649(14) . ?
C61 Cl1 1.649(14) 4_565 ?
